data_4117266
loop_
_publ_author_name
'Zhenjie Zhang'
'Linping Zhang'
'Lukasz Wojtas'
'Mohamed Eddaoudi'
'Michael J. Zaworotko'

_publ_section_title
;
 Template-Directed Synthesis of Nets Based upon Octahemioctahedral Cages
 That Encapsulate Catalytically Active Metalloporphyrins
;
_journal_name_full 'Journal of the American Chemical Society'
_journal_page_first 928
_journal_page_last 933
_journal_paper_doi 10.1021/ja208256u
_journal_volume 134
_journal_year 2012
_chemical_formula_sum 'C101.33 H72 Cl3.33 Mn12.67 N5.33 O60'
_chemical_formula_weight 3138.38
_chemical_name_systematic
;
 ?
;
_space_group_IT_number 225
_symmetry_cell_setting cubic
_symmetry_space_group_name_Hall '-F 4 2 3'
_symmetry_space_group_name_H-M 'F m -3 m'
_atom_sites_solution_hydrogens geom
_atom_sites_solution_primary direct
_atom_sites_solution_secondary difmap
_audit_creation_method SHELXL-97
_cell_angle_alpha 90.00
_cell_angle_beta 90.00
_cell_angle_gamma 90.00
_cell_formula_units_Z 4
_cell_length_a 26.5974(18)
_cell_length_b 26.5974(18)
_cell_length_c 26.5974(18)
_cell_measurement_temperature 100(2)
_cell_volume 18816(2)
_computing_cell_refinement 'APEX2 (Bruker, 2010); SAINT (Bruker, 2009)'
_computing_data_collection 'APEX2 (Bruker, 2010)'
_computing_data_reduction 'SAINT (Bruker, 2009);XPREP(Sheldrick,2008)'
_computing_publication_material 'APEX2 (Bruker, 2010)'
_computing_structure_refinement 'SHELXL-97 (Sheldrick, 2008)'
_computing_structure_solution 'SHELXS-97 (Sheldrick, 2008)'
_diffrn_ambient_temperature 100(2)
_diffrn_measured_fraction_theta_full 0.980
_diffrn_measured_fraction_theta_max 0.980
_diffrn_measurement_device_type 'BRUKER SMART APEXII CCD'
_diffrn_measurement_method 'phi scans'
_diffrn_radiation_monochromator graphite
_diffrn_radiation_source 'fine-focus sealed tube'
_diffrn_radiation_type synchrotron
_diffrn_radiation_wavelength 0.40663
_diffrn_reflns_av_R_equivalents 0.0639
_diffrn_reflns_av_sigmaI/netI 0.0218
_diffrn_reflns_limit_h_max 21
_diffrn_reflns_limit_h_min -29
_diffrn_reflns_limit_k_max 25
_diffrn_reflns_limit_k_min -25
_diffrn_reflns_limit_l_max 28
_diffrn_reflns_limit_l_min -29
_diffrn_reflns_number 17924
_diffrn_reflns_theta_full 13.05
_diffrn_reflns_theta_max 13.05
_diffrn_reflns_theta_min 2.28
_exptl_absorpt_coefficient_mu 0.173
_exptl_absorpt_correction_T_max 0.9983
_exptl_absorpt_correction_T_min 0.9983
_exptl_absorpt_correction_type multi-scan
_exptl_absorpt_process_details 'SADABS; (Sheldrick, 2003)'
_exptl_crystal_colour black
_exptl_crystal_density_diffrn 1.108
_exptl_crystal_description octahedron
_exptl_crystal_F_000 6283
_exptl_crystal_size_max 0.01
_exptl_crystal_size_mid 0.01
_exptl_crystal_size_min 0.01
_refine_diff_density_max 0.375
_refine_diff_density_min -0.376
_refine_diff_density_rms 0.075
_refine_ls_extinction_method none
_refine_ls_goodness_of_fit_ref 1.031
_refine_ls_hydrogen_treatment constr
_refine_ls_matrix_type full
_refine_ls_number_parameters 76
_refine_ls_number_reflns 723
_refine_ls_number_restraints 29
_refine_ls_restrained_S_all 1.028
_refine_ls_R_factor_all 0.1187
_refine_ls_R_factor_gt 0.0925
_refine_ls_shift/su_max 0.000
_refine_ls_shift/su_mean 0.000
_refine_ls_structure_factor_coef Fsqd
_refine_ls_weighting_details 'calc w=1/[\s^2^(Fo^2^)+(0.1000P)^2^+200.0000P] where P=(Fo^2^+2Fc^2^)/3'
_refine_ls_weighting_scheme calc
_refine_ls_wR_factor_gt 0.2352
_refine_ls_wR_factor_ref 0.2601
_reflns_number_gt 497
_reflns_number_total 723
_reflns_threshold_expression >2sigma(I)
_cod_data_source_file ja208256u_si_009.cif
_cod_data_source_block porph@MOM-6
_cod_database_code 4117266

loop_
_symmetry_equiv_pos_as_xyz
'x, y, z'
'x, -y, -z'
'-x, -y, z'
'-x, y, -z'
'-y, x, z'
'y, x, -z'
'y, -x, z'
'-y, -x, -z'
'y, z, x'
'-y, -z, x'
'y, -z, -x'
'-y, z, -x'
'-z, y, x'
'-z, -y, -x'
'z, -y, x'
'z, y, -x'
'z, x, y'
'-z, x, -y'
'-z, -x, y'
'z, -x, -y'
'-x, -z, -y'
'-x, z, y'
'x, -z, y'
'x, z, -y'
'x, y+1/2, z+1/2'
'x, -y+1/2, -z+1/2'
'-x, -y+1/2, z+1/2'
'-x, y+1/2, -z+1/2'
'-y, x+1/2, z+1/2'
'y, x+1/2, -z+1/2'
'y, -x+1/2, z+1/2'
'-y, -x+1/2, -z+1/2'
'y, z+1/2, x+1/2'
'-y, -z+1/2, x+1/2'
'y, -z+1/2, -x+1/2'
'-y, z+1/2, -x+1/2'
'-z, y+1/2, x+1/2'
'-z, -y+1/2, -x+1/2'
'z, -y+1/2, x+1/2'
'z, y+1/2, -x+1/2'
'z, x+1/2, y+1/2'
'-z, x+1/2, -y+1/2'
'-z, -x+1/2, y+1/2'
'z, -x+1/2, -y+1/2'
'-x, -z+1/2, -y+1/2'
'-x, z+1/2, y+1/2'
'x, -z+1/2, y+1/2'
'x, z+1/2, -y+1/2'
'x+1/2, y, z+1/2'
'x+1/2, -y, -z+1/2'
'-x+1/2, -y, z+1/2'
'-x+1/2, y, -z+1/2'
'-y+1/2, x, z+1/2'
'y+1/2, x, -z+1/2'
'y+1/2, -x, z+1/2'
'-y+1/2, -x, -z+1/2'
'y+1/2, z, x+1/2'
'-y+1/2, -z, x+1/2'
'y+1/2, -z, -x+1/2'
'-y+1/2, z, -x+1/2'
'-z+1/2, y, x+1/2'
'-z+1/2, -y, -x+1/2'
'z+1/2, -y, x+1/2'
'z+1/2, y, -x+1/2'
'z+1/2, x, y+1/2'
'-z+1/2, x, -y+1/2'
'-z+1/2, -x, y+1/2'
'z+1/2, -x, -y+1/2'
'-x+1/2, -z, -y+1/2'
'-x+1/2, z, y+1/2'
'x+1/2, -z, y+1/2'
'x+1/2, z, -y+1/2'
'x+1/2, y+1/2, z'
'x+1/2, -y+1/2, -z'
'-x+1/2, -y+1/2, z'
'-x+1/2, y+1/2, -z'
'-y+1/2, x+1/2, z'
'y+1/2, x+1/2, -z'
'y+1/2, -x+1/2, z'
'-y+1/2, -x+1/2, -z'
'y+1/2, z+1/2, x'
'-y+1/2, -z+1/2, x'
'y+1/2, -z+1/2, -x'
'-y+1/2, z+1/2, -x'
'-z+1/2, y+1/2, x'
'-z+1/2, -y+1/2, -x'
'z+1/2, -y+1/2, x'
'z+1/2, y+1/2, -x'
'z+1/2, x+1/2, y'
'-z+1/2, x+1/2, -y'
'-z+1/2, -x+1/2, y'
'z+1/2, -x+1/2, -y'
'-x+1/2, -z+1/2, -y'
'-x+1/2, z+1/2, y'
'x+1/2, -z+1/2, y'
'x+1/2, z+1/2, -y'
'-x, -y, -z'
'-x, y, z'
'x, y, -z'
'x, -y, z'
'y, -x, -z'
'-y, -x, z'
'-y, x, -z'
'y, x, z'
'-y, -z, -x'
'y, z, -x'
'-y, z, x'
'y, -z, x'
'z, -y, -x'
'z, y, x'
'-z, y, -x'
'-z, -y, x'
'-z, -x, -y'
'z, -x, y'
'z, x, -y'
'-z, x, y'
'x, z, y'
'x, -z, -y'
'-x, z, -y'
'-x, -z, y'
'-x, -y+1/2, -z+1/2'
'-x, y+1/2, z+1/2'
'x, y+1/2, -z+1/2'
'x, -y+1/2, z+1/2'
'y, -x+1/2, -z+1/2'
'-y, -x+1/2, z+1/2'
'-y, x+1/2, -z+1/2'
'y, x+1/2, z+1/2'
'-y, -z+1/2, -x+1/2'
'y, z+1/2, -x+1/2'
'-y, z+1/2, x+1/2'
'y, -z+1/2, x+1/2'
'z, -y+1/2, -x+1/2'
'z, y+1/2, x+1/2'
'-z, y+1/2, -x+1/2'
'-z, -y+1/2, x+1/2'
'-z, -x+1/2, -y+1/2'
'z, -x+1/2, y+1/2'
'z, x+1/2, -y+1/2'
'-z, x+1/2, y+1/2'
'x, z+1/2, y+1/2'
'x, -z+1/2, -y+1/2'
'-x, z+1/2, -y+1/2'
'-x, -z+1/2, y+1/2'
'-x+1/2, -y, -z+1/2'
'-x+1/2, y, z+1/2'
'x+1/2, y, -z+1/2'
'x+1/2, -y, z+1/2'
'y+1/2, -x, -z+1/2'
'-y+1/2, -x, z+1/2'
'-y+1/2, x, -z+1/2'
'y+1/2, x, z+1/2'
'-y+1/2, -z, -x+1/2'
'y+1/2, z, -x+1/2'
'-y+1/2, z, x+1/2'
'y+1/2, -z, x+1/2'
'z+1/2, -y, -x+1/2'
'z+1/2, y, x+1/2'
'-z+1/2, y, -x+1/2'
'-z+1/2, -y, x+1/2'
'-z+1/2, -x, -y+1/2'
'z+1/2, -x, y+1/2'
'z+1/2, x, -y+1/2'
'-z+1/2, x, y+1/2'
'x+1/2, z, y+1/2'
'x+1/2, -z, -y+1/2'
'-x+1/2, z, -y+1/2'
'-x+1/2, -z, y+1/2'
'-x+1/2, -y+1/2, -z'
'-x+1/2, y+1/2, z'
'x+1/2, y+1/2, -z'
'x+1/2, -y+1/2, z'
'y+1/2, -x+1/2, -z'
'-y+1/2, -x+1/2, z'
'-y+1/2, x+1/2, -z'
'y+1/2, x+1/2, z'
'-y+1/2, -z+1/2, -x'
'y+1/2, z+1/2, -x'
'-y+1/2, z+1/2, x'
'y+1/2, -z+1/2, x'
'z+1/2, -y+1/2, -x'
'z+1/2, y+1/2, x'
'-z+1/2, y+1/2, -x'
'-z+1/2, -y+1/2, x'
'-z+1/2, -x+1/2, -y'
'z+1/2, -x+1/2, y'
'z+1/2, x+1/2, -y'
'-z+1/2, x+1/2, y'
'x+1/2, z+1/2, y'
'x+1/2, -z+1/2, -y'
'-x+1/2, z+1/2, -y'
'-x+1/2, -z+1/2, y'

loop_
_atom_site_label
_atom_site_type_symbol
_atom_site_fract_x
_atom_site_fract_y
_atom_site_fract_z
_atom_site_U_iso_or_equiv
_atom_site_adp_type
_atom_site_occupancy
_atom_site_symmetry_multiplicity
_atom_site_calc_flag
_atom_site_refinement_flags
Mn1 Mn 0.70717(5) 0.0000 0.20717(5) 0.1400(15) Uani 1 4 d S
C1 C 0.6353(3) -0.1353(3) 0.2999(5) 0.152(4) Uani 1 2 d S
H1 H 0.6208 -0.1208 0.2707 0.183 Uiso 1 2 calc SR
C2 C 0.6783(4) -0.1139(6) 0.3217(4) 0.155(5) Uani 1 2 d S
C3 C 0.7019(5) -0.0698(6) 0.2981(5) 0.165(5) Uani 1 2 d S
O1 O 0.6820(3) -0.0536(3) 0.2588(3) 0.198(3) Uani 1 1 d .
O2 O 0.6462(6) 0.0224(8) 0.1462(6) 0.076(6) Uani 0.25 2 d SPU
O3 O 0.6549(10) 0.0000 0.1353(10) 0.078(8) Uani 0.25 2 d SPU
Mn2 Mn 0.5000 0.0000 0.5000 0.128(4) Uani 0.67 48 d SPD
C11 C 0.5000 -0.1295(4) 0.5000 0.17(2) Uiso 0.44 8 d SPD
C12 C 0.5000 -0.1851(5) 0.5000 0.131(16) Uiso 0.44 8 d SPD
C13 C 0.5443(4) -0.2128(8) 0.5000 0.16(2) Uiso 0.22 2 d SPD
H13 H 0.5757 -0.1959 0.5000 0.195 Uiso 0.22 2 calc SPR
C14 C 0.5429(4) -0.2637(9) 0.5000 0.150 Uiso 0.22 2 d SPD
H14 H 0.5738 -0.2817 0.5000 0.180 Uiso 0.22 2 calc SPR
C15 C 0.4530(6) -0.1048(6) 0.5000 0.135(16) Uiso 0.22 2 d SPD
C16 C 0.4057(6) -0.1304(6) 0.5000 0.145(18) Uiso 0.22 2 d SPD
H16 H 0.4006 -0.1658 0.5000 0.175 Uiso 0.22 2 calc SPR
N11 N 0.5000 -0.2896(10) 0.5000 0.169(19) Uiso 0.44 8 d SPD
N12 N 0.4465(5) -0.0535(5) 0.5000 0.16(2) Uiso 0.22 4 d SPD
C17 C 0.5000 -0.3447(12) 0.5000 0.16(2) Uiso 0.44 8 d SPD
H17A H 0.5000 -0.3570 0.4653 0.245 Uiso 0.11 2 calc SPR
H17B H 0.4699 -0.3570 0.5174 0.245 Uiso 0.06 1 calc PR
H17C H 0.5301 -0.3570 0.5174 0.245 Uiso 0.06 1 calc PR
Cl1 Cl 0.5000 -0.084(4) 0.5000 0.25(4) Uiso 0.11 8 d SP
Cl2 Cl 0.589(4) 0.089(4) 0.089(4) 0.19(6) Uiso 0.05 6 d SP
Cl3 Cl 0.707(2) -0.207(2) 0.207(2) 0.13(3) Uiso 0.05 6 d SP
Cl4 Cl 0.5000 -0.474(2) 0.474(2) 0.16(6) Uiso 0.04 4 d SP
Cl5 Cl 0.6311(13) 0.1311(13) 0.1311(13) 0.24(2) Uiso 0.18 6 d SP

loop_
_atom_site_aniso_label
_atom_site_aniso_U_11
_atom_site_aniso_U_22
_atom_site_aniso_U_33
_atom_site_aniso_U_23
_atom_site_aniso_U_13
_atom_site_aniso_U_12
Mn1 0.162(2) 0.0953(17) 0.162(2) 0.000 -0.0927(18) 0.000
C1 0.151(7) 0.151(7) 0.155(11) 0.012(6) -0.012(6) 0.007(10)
C2 0.157(7) 0.150(12) 0.157(7) 0.001(7) -0.001(10) -0.001(7)
C3 0.182(9) 0.133(12) 0.182(9) 0.016(8) -0.023(12) -0.016(8)
O1 0.237(8) 0.135(5) 0.222(7) 0.029(6) -0.049(6) -0.019(5)
O2 0.084(8) 0.062(12) 0.084(8) 0.011(6) -0.059(9) 0.011(6)
O3 0.082(9) 0.079(13) 0.073(9) 0.000 -0.042(7) 0.000
Mn2 0.128(4) 0.128(4) 0.128(4) 0.000 0.000 0.000

loop_
_atom_type_symbol
_atom_type_description
_atom_type_scat_dispersion_real
_atom_type_scat_dispersion_imag
_atom_type_scat_source
C C -0.0002 0.0005 'International Tables Vol C Tables 4.2.6.8 and 6.1.1.4'
H H 0.0000 0.0000 'International Tables Vol C Tables 4.2.6.8 and 6.1.1.4'
N N 0.0004 0.0009 'International Tables Vol C Tables 4.2.6.8 and 6.1.1.4'
O O 0.0015 0.0018 'International Tables Vol C Tables 4.2.6.8 and 6.1.1.4'
Mn Mn 0.1752 0.2539 'International Tables Vol C Tables 4.2.6.8 and 6.1.1.4'
Cl Cl 0.0534 0.0512 'International Tables Vol C Tables 4.2.6.8 and 6.1.1.4'

loop_
_geom_angle_atom_site_label_1
_geom_angle_atom_site_label_2
_geom_angle_atom_site_label_3
_geom_angle
_geom_angle_site_symmetry_1
_geom_angle_site_symmetry_3
O1 Mn1 O1 86.1(4) 63_554 158_554
O1 Mn1 O1 87.4(5) 63_554 100
O1 Mn1 O1 152.4(4) 158_554 100
O1 Mn1 O1 152.4(4) 63_554 .
O1 Mn1 O1 87.4(5) 158_554 .
O1 Mn1 O1 86.1(4) 100 .
O1 Mn1 O3 110.1(5) 63_554 158_554
O1 Mn1 O3 110.1(5) 158_554 158_554
O1 Mn1 O3 97.3(5) 100 158_554
O1 Mn1 O3 97.3(5) . 158_554
O1 Mn1 O3 97.3(5) 63_554 .
O1 Mn1 O3 97.3(5) 158_554 .
O1 Mn1 O3 110.1(5) 100 .
O1 Mn1 O3 110.1(5) . .
O3 Mn1 O3 18.0(13) 158_554 .
O1 Mn1 O2 113.7(4) 63_554 100
O1 Mn1 O2 93.4(5) 158_554 100
O1 Mn1 O2 113.7(4) 100 100
O1 Mn1 O2 93.4(5) . 100
O3 Mn1 O2 17.0(5) 158_554 100
O3 Mn1 O2 17.0(5) . 100
O1 Mn1 O2 93.4(5) 63_554 .
O1 Mn1 O2 113.7(4) 158_554 .
O1 Mn1 O2 93.4(5) 100 .
O1 Mn1 O2 113.7(4) . .
O3 Mn1 O2 17.0(5) 158_554 .
O3 Mn1 O2 17.0(5) . .
O2 Mn1 O2 29.1(11) 100 .
O1 Mn1 Mn1 76.2(2) 63_554 145_655
O1 Mn1 Mn1 76.2(2) 158_554 145_655
O1 Mn1 Mn1 76.2(2) 100 145_655
O1 Mn1 Mn1 76.2(2) . 145_655
O3 Mn1 Mn1 171.0(7) 158_554 145_655
O3 Mn1 Mn1 171.0(7) . 145_655
O2 Mn1 Mn1 165.5(6) 100 145_655
O2 Mn1 Mn1 165.5(6) . 145_655
C2 C1 C2 119.5(16) . 174
C2 C1 H1 120.3 . .
C2 C1 H1 120.3 174 .
C1 C2 C1 120.5(16) . 111_656
C1 C2 C3 119.7(8) . .
C1 C2 C3 119.7(8) 111_656 .
O1 C3 O1 126.2(17) . 111_656
O1 C3 C2 116.8(9) . .
O1 C3 C2 116.8(9) 111_656 .
C3 O1 Mn1 130.6(10) . .
O3 O2 Mn1 81(4) . .
O3 O2 Mn1 81(4) 158_554 .
O2 O2 Mn1 75.5(6) 100 .
O2 O3 Mn1 82(4) 100 .
O2 O3 Mn1 82(4) . .
O3 O3 Mn1 81.0(7) 158_554 .
N12 Mn2 N12 60.000(1) 13_655 81_545
N12 Mn2 N12 60.000(1) 13_655 .
N12 Mn2 N12 60.000(1) 81_545 .
N12 Mn2 N12 90.000(1) 13_655 15
N12 Mn2 N12 60.0 81_545 15
N12 Mn2 N12 120.000(1) . 15
N12 Mn2 N12 60.0 13_655 82
N12 Mn2 N12 90.000(1) 81_545 82
N12 Mn2 N12 120.000(1) . 82
N12 Mn2 N12 60.000(1) 15 82
N12 Mn2 N12 180.0(6) 13_655 109_556
N12 Mn2 N12 120.000(1) 81_545 109_556
N12 Mn2 N12 120.0 . 109_556
N12 Mn2 N12 90.000(2) 15 109_556
N12 Mn2 N12 120.000(1) 82 109_556
N12 Mn2 N12 120.000(1) 13_655 97_656
N12 Mn2 N12 120.000(1) 81_545 97_656
N12 Mn2 N12 180.0(11) . 97_656
N12 Mn2 N12 60.000(1) 15 97_656
N12 Mn2 N12 60.000(1) 82 97_656
N12 Mn2 N12 60.000(1) 109_556 97_656
N12 Mn2 N12 120.000(1) 13_655 177_556
N12 Mn2 N12 180.0(6) 81_545 177_556
N12 Mn2 N12 120.0 . 177_556
N12 Mn2 N12 120.000(1) 15 177_556
N12 Mn2 N12 90.000(2) 82 177_556
N12 Mn2 N12 60.000(1) 109_556 177_556
N12 Mn2 N12 60.0 97_656 177_556
N12 Mn2 N12 90.000(2) 13_655 111_656
N12 Mn2 N12 120.000(1) 81_545 111_656
N12 Mn2 N12 60.000(1) . 111_656
N12 Mn2 N12 180.0(6) 15 111_656
N12 Mn2 N12 120.0 82 111_656
N12 Mn2 N12 90.000(1) 109_556 111_656
N12 Mn2 N12 120.000(1) 97_656 111_656
N12 Mn2 N12 60.000(1) 177_556 111_656
N12 Mn2 N12 120.000(1) 13_655 178_546
N12 Mn2 N12 90.000(2) 81_545 178_546
N12 Mn2 N12 60.000(1) . 178_546
N12 Mn2 N12 120.0 15 178_546
N12 Mn2 N12 180.0(6) 82 178_546
N12 Mn2 N12 60.000(1) 109_556 178_546
N12 Mn2 N12 120.000(1) 97_656 178_546
N12 Mn2 N12 90.000(1) 177_556 178_546
N12 Mn2 N12 60.000(1) 111_656 178_546
N12 Mn2 N12 60.0 13_655 98_655
N12 Mn2 N12 120.000(1) 81_545 98_655
N12 Mn2 N12 90.000(1) . 98_655
N12 Mn2 N12 120.000(1) 15 98_655
N12 Mn2 N12 60.0 82 98_655
N12 Mn2 N12 120.000(1) 109_556 98_655
N12 Mn2 N12 90.000(1) 97_656 98_655
N12 Mn2 N12 60.0 177_556 98_655
N12 Mn2 N12 60.0 111_656 98_655
N12 Mn2 N12 120.000(1) 178_546 98_655
N12 Mn2 N12 120.000(1) 13_655 2_556
N12 Mn2 N12 60.0 81_545 2_556
N12 Mn2 N12 90.000(1) . 2_556
N12 Mn2 N12 60.0 15 2_556
N12 Mn2 N12 120.000(1) 82 2_556
N12 Mn2 N12 60.0 109_556 2_556
N12 Mn2 N12 90.000(1) 97_656 2_556
N12 Mn2 N12 120.000(1) 177_556 2_556
N12 Mn2 N12 120.000(1) 111_656 2_556
N12 Mn2 N12 60.0 178_546 2_556
N12 Mn2 N12 180.000(3) 98_655 2_556
Cl1 C11 C15 62.3(9) . 13_655
Cl1 C11 C15 62.3(9) . .
C15 C11 C15 77.5(8) 13_655 .
Cl1 C11 C15 62.3(9) . 111_656
C15 C11 C15 124.5(18) 13_655 111_656
C15 C11 C15 77.5(8) . 111_656
Cl1 C11 C15 62.3(9) . 98_655
C15 C11 C15 77.5(8) 13_655 98_655
C15 C11 C15 124.5(18) . 98_655
C15 C11 C15 77.5(8) 111_656 98_655
Cl1 C11 C12 180.000(8) . .
C15 C11 C12 117.7(9) 13_655 .
C15 C11 C12 117.7(9) . .
C15 C11 C12 117.7(9) 111_656 .
C15 C11 C12 117.7(9) 98_655 .
C13 C12 C13 73.6(8) 4_656 16_556
C13 C12 C13 73.6(8) 4_656 110
C13 C12 C13 115.9(17) 16_556 110
C13 C12 C13 115.9(17) 4_656 99_556
C13 C12 C13 73.6(8) 16_556 99_556
C13 C12 C13 73.6(8) 110 99_556
C13 C12 C13 73.6(8) 4_656 13_655
C13 C12 C13 115.9(17) 16_556 13_655
C13 C12 C13 73.6(8) 99_556 13_655
C13 C12 C13 115.9(17) 4_656 .
C13 C12 C13 73.6(8) 16_556 .
C13 C12 C13 73.6(8) 110 .
C13 C12 C13 73.6(8) 13_655 .
C13 C12 C11 122.1(9) 4_656 .
C13 C12 C11 122.1(9) 16_556 .
C13 C12 C11 122.1(9) 110 .
C13 C12 C11 122.1(9) 99_556 .
C13 C12 C11 122.1(9) 13_655 .
C13 C12 C11 122.1(9) . .
C14 C13 C12 120.5(12) . .
C14 C13 H13 119.7 . .
C12 C13 H13 119.7 . .
N11 C14 C13 122.6(9) . .
N11 C14 H14 118.7 . .
C13 C14 H14 118.7 . .
Cl1 C15 N12 73(5) . .
Cl1 C15 C11 51(5) . .
N12 C15 C11 125.0(13) . .
Cl1 C15 C16 175(5) . .
N12 C15 C16 111.2(11) . .
C11 C15 C16 123.8(11) . .
Cl1 C15 C15 49.7(17) . 13_655
N12 C15 C15 95.1(5) . 13_655
C11 C15 C15 51.3(4) . 13_655
C16 C15 C15 128.4(2) . 13_655
Cl1 C15 C15 49.7(17) . 111_656
N12 C15 C15 95.1(5) . 111_656
C11 C15 C15 51.3(4) . 111_656
C16 C15 C15 128.4(2) . 111_656
C15 C15 C15 90.000(4) 13_655 111_656
C16 C16 C15 106.5(5) 78_546 .
C16 C16 H16 126.7 78_546 .
C15 C16 H16 126.7 . .
C14 N11 C14 74.6(6) 13_655 .
C14 N11 C14 74.6(6) . 110
C14 N11 C14 74.6(6) 13_655 99_556
C14 N11 C14 74.6(6) 110 99_556
C14 N11 C14 74.6(6) 13_655 4_656
C14 N11 C14 117.9(13) . 4_656
C14 N11 C14 74.6(6) 110 4_656
C14 N11 C14 117.9(13) 99_556 4_656
C14 N11 C14 117.9(13) 13_655 16_556
C14 N11 C14 74.6(6) . 16_556
C14 N11 C14 117.9(13) 110 16_556
C14 N11 C14 74.6(6) 99_556 16_556
C14 N11 C14 74.6(6) 4_656 16_556
C14 N11 C17 121.1(6) 13_655 .
C14 N11 C17 121.1(6) . .
C14 N11 C17 121.1(6) 110 .
C14 N11 C17 121.1(6) 99_556 .
C14 N11 C17 121.1(6) 4_656 .
C14 N11 C17 121.1(6) 16_556 .
C15 N12 C15 104.5(14) 78_546 .
C15 N12 Cl1 53(4) 78_546 173_556
C15 N12 Cl1 157(4) . 173_556
C15 N12 Cl1 157(4) 78_546 .
C15 N12 Cl1 53(4) . .
Cl1 N12 Cl1 150(7) 173_556 .
C15 N12 Mn2 127.8(7) 78_546 .
C15 N12 Mn2 127.8(7) . .
Cl1 N12 Mn2 75(4) 173_556 .
Cl1 N12 Mn2 75(4) . .
N11 C17 H17A 109.5 . .
N11 C17 H17B 109.5 . .
H17A C17 H17B 109.5 . .
N11 C17 H17C 109.5 . .
H17A C17 H17C 109.5 . .
H17B C17 H17C 109.5 . .
C11 Cl1 C15 66(5) . 13_655
C11 Cl1 C15 66(5) . .
C15 Cl1 C15 81(3) 13_655 .
C11 Cl1 C15 66(5) . 98_655
C15 Cl1 C15 81(3) 13_655 98_655
C15 Cl1 C15 133(9) . 98_655
C11 Cl1 C15 66(5) . 111_656
C15 Cl1 C15 133(9) 13_655 111_656
C15 Cl1 C15 81(3) . 111_656
C15 Cl1 C15 81(3) 98_655 111_656
C11 Cl1 N12 120(4) . 13_655
C15 Cl1 N12 53.6(11) 13_655 13_655
C15 Cl1 N12 101.6(9) . 13_655
C15 Cl1 N12 101.6(9) 98_655 13_655
C15 Cl1 N12 174(8) 111_656 13_655
C11 Cl1 N12 120(4) . 111_656
C15 Cl1 N12 174(8) 13_655 111_656
C15 Cl1 N12 101.6(9) . 111_656
C15 Cl1 N12 101.6(9) 98_655 111_656
C15 Cl1 N12 53.6(11) 111_656 111_656
N12 Cl1 N12 120(7) 13_655 111_656
C11 Cl1 N12 120(4) . 98_655
C15 Cl1 N12 101.6(9) 13_655 98_655
C15 Cl1 N12 174(8) . 98_655
C15 Cl1 N12 53.6(11) 98_655 98_655
C15 Cl1 N12 101.6(9) 111_656 98_655
N12 Cl1 N12 76(3) 13_655 98_655
N12 Cl1 N12 76(3) 111_656 98_655
C11 Cl1 N12 120(4) . .
C15 Cl1 N12 101.6(9) 13_655 .
C15 Cl1 N12 53.6(11) . .
C15 Cl1 N12 174(8) 98_655 .
C15 Cl1 N12 101.6(9) 111_656 .
N12 Cl1 N12 76(3) 13_655 .
N12 Cl1 N12 76(3) 111_656 .
N12 Cl1 N12 120(7) 98_655 .
C11 Cl1 Mn2 180.000(1) . .
C15 Cl1 Mn2 114(5) 13_655 .
C15 Cl1 Mn2 114(5) . .
C15 Cl1 Mn2 114(5) 98_655 .
C15 Cl1 Mn2 114(5) 111_656 .
N12 Cl1 Mn2 60(4) 13_655 .
N12 Cl1 Mn2 60(4) 111_656 .
N12 Cl1 Mn2 60(4) 98_655 .
N12 Cl1 Mn2 60(4) . .

loop_
_geom_bond_atom_site_label_1
_geom_bond_atom_site_label_2
_geom_bond_distance
_geom_bond_site_symmetry_2
Mn1 O1 2.090(8) 63_554
Mn1 O1 2.090(8) 158_554
Mn1 O1 2.090(8) 100
Mn1 O1 2.090(8) .
Mn1 O3 2.36(3) 158_554
Mn1 O3 2.36(3) .
Mn1 O2 2.37(2) 100
Mn1 O2 2.37(2) .
Mn1 Mn1 3.222(4) 145_655
C1 C2 1.402(9) .
C1 C2 1.402(9) 174
C1 H1 0.9500 .
C2 C1 1.402(9) 111_656
C2 C3 1.47(2) .
C3 O1 1.248(9) .
C3 O1 1.248(9) 111_656
Mn2 N12 2.01(2) 13_655
Mn2 N12 2.01(2) 81_545
Mn2 N12 2.01(2) .
Mn2 N12 2.01(2) 15
Mn2 N12 2.01(2) 82
Mn2 N12 2.01(2) 109_556
Mn2 N12 2.01(2) 97_656
Mn2 N12 2.01(2) 177_556
Mn2 N12 2.01(2) 111_656
Mn2 N12 2.01(2) 178_546
Mn2 N12 2.01(2) 98_655
Mn2 N12 2.01(2) 2_556
C11 Cl1 1.21(12) .
C11 C15 1.411(10) 13_655
C11 C15 1.411(10) .
C11 C15 1.411(10) 111_656
C11 C15 1.411(10) 98_655
C11 C12 1.480(10) .
C12 C13 1.389(10) 4_656
C12 C13 1.389(10) 16_556
C12 C13 1.389(10) 110
C12 C13 1.389(10) 99_556
C12 C13 1.389(10) 13_655
C12 C13 1.389(10) .
C13 C14 1.354(10) .
C13 H13 0.9500 .
C14 N11 1.333(10) .
C14 H14 0.9500 .
C15 Cl1 1.36(5) .
C15 N12 1.376(10) .
C15 C16 1.432(10) .
C16 C16 1.359(10) 78_546
C16 H16 0.9500 .
N11 C14 1.333(10) 13_655
N11 C14 1.333(10) 110
N11 C14 1.333(10) 99_556
N11 C14 1.333(10) 4_656
N11 C14 1.333(10) 16_556
N11 C17 1.47(2) .
N12 C15 1.376(10) 78_546
N12 Cl1 1.64(6) 173_556
N12 Cl1 1.64(6) .
C17 H17A 0.9800 .
C17 H17B 0.9800 .
C17 H17C 0.9800 .
Cl1 C15 1.36(5) 13_655
Cl1 C15 1.36(5) 98_655
Cl1 C15 1.36(5) 111_656
Cl1 N12 1.64(6) 13_655
Cl1 N12 1.64(6) 111_656
Cl1 N12 1.64(6) 98_655
Cl2 Cl5 1.95(19) .
Cl4 Cl4 0.98(8) 5_545
Cl4 Cl4 0.98(8) 7_655
Cl4 Cl4 0.98(8) 11_656
Cl4 Cl4 0.98(8) 105_556
Cl4 Cl4 1.38(11) 3_645
Cl4 Cl4 1.38(12) 99_556
Cl4 Cl4 1.69(14) 107_545
Cl4 Cl4 1.69(14) 9_645
Cl4 Cl4 1.69(14) 101_656
Cl4 Cl4 1.69(14) 103_546
Cl4 Cl4 1.95(16) 97_646
